data_7034254
loop_
_publ_author_name
'Oyarzabal, Itziar'
'Ruiz, Jos\'e'
'Mota, Antonio J.'
'Rodr\'iguez-Di\'eguez, Antonio'
'Seco, Jos\'e M'
'Colacio, Enrique'

_publ_section_title
;
 An experimental and theoretical magneto-structural study of polynuclear
 Ni(II) complexes assembled from a versatile bis(salicylaldehyde)diamine
 polytopic ligand.
;
_journal_issue 15
_journal_name_full 'Dalton transactions (Cambridge, England : 2003)'
_journal_page_first 6825
_journal_page_last 6838
_journal_paper_doi 10.1039/c5dt00356c
_journal_volume 44
_journal_year 2015
_chemical_formula_sum 'C32 H39 Br2 N3 Ni2 O9'
_chemical_formula_weight 886.90
_chemical_name_systematic
;
 ?
;
_space_group_crystal_system monoclinic
_space_group_IT_number 15
_space_group_name_Hall '-C 2yc'
_space_group_name_H-M_alt 'C 1 2/c 1'
_symmetry_space_group_name_Hall '-C 2yc'
_symmetry_space_group_name_H-M 'C 1 2/c 1'
_atom_sites_solution_hydrogens mixed
_audit_creation_method SHELXL-2014
_audit_update_record
;
2015-02-26 deposited with the CCDC.
2015-03-02 downloaded from the CCDC.
;
_cell_angle_alpha 90
_cell_angle_beta 118.361(9)
_cell_angle_gamma 90
_cell_formula_units_Z 8
_cell_length_a 20.9791(14)
_cell_length_b 14.469(2)
_cell_length_c 26.9753(19)
_cell_measurement_reflns_used 13825
_cell_measurement_temperature 100(2)
_cell_measurement_theta_max 28.2028
_cell_measurement_theta_min 1.7123
_cell_volume 7205.4(14)
_computing_cell_refinement 'CrysAlisPro, Agilent Technologies'
_computing_data_collection 'CrysAlisPro, Agilent Technologies'
_computing_data_reduction 'CrysAlisPro, Agilent Technologies'
_computing_molecular_graphics 'Ortep-3 (Farrugia, 1997)'
_computing_publication_material 'WinGX (Farrugia, 2013)'
_computing_structure_refinement 'SHELXL-2013 (Sheldrick, 1997)'
_computing_structure_solution 'SHELXS-97 (Sheldrick, 1990)'
_diffrn_ambient_temperature 100(2)
_diffrn_measured_fraction_theta_full 1.000
_diffrn_measured_fraction_theta_max 1.000
_diffrn_measurement_device_type 'SuperNova, Single source at offset), Eos'
_diffrn_radiation_source 'SuperNova (Mo) X-ray Source'
_diffrn_radiation_type MoK\a
_diffrn_radiation_wavelength 0.71069
_diffrn_reflns_av_R_equivalents 0.0247
_diffrn_reflns_av_unetI/netI 0.0208
_diffrn_reflns_Laue_measured_fraction_full 1.000
_diffrn_reflns_Laue_measured_fraction_max 1.000
_diffrn_reflns_limit_h_max 24
_diffrn_reflns_limit_h_min -23
_diffrn_reflns_limit_k_max 17
_diffrn_reflns_limit_k_min -17
_diffrn_reflns_limit_l_max 31
_diffrn_reflns_limit_l_min -32
_diffrn_reflns_number 27066
_diffrn_reflns_point_group_measured_fraction_full 1.000
_diffrn_reflns_point_group_measured_fraction_max 1.000
_diffrn_reflns_theta_full 25.000
_diffrn_reflns_theta_max 25.000
_diffrn_reflns_theta_min 1.716
_exptl_absorpt_coefficient_mu 3.318
_exptl_absorpt_correction_T_max 1.00000
_exptl_absorpt_correction_T_min 0.77902
_exptl_absorpt_correction_type multi-scan
_exptl_absorpt_process_details 'CrysAlisPro, Agilent Technologies'
_exptl_crystal_colour Green
_exptl_crystal_density_diffrn 1.635
_exptl_crystal_description Prismatic
_exptl_crystal_F_000 3600
_exptl_crystal_size_max 0.42
_exptl_crystal_size_mid 0.28
_exptl_crystal_size_min 0.21
_refine_diff_density_max 0.914
_refine_diff_density_min -0.549
_refine_diff_density_rms 0.060
_refine_ls_extinction_method none
_refine_ls_goodness_of_fit_ref 1.113
_refine_ls_hydrogen_treatment mixed
_refine_ls_matrix_type full
_refine_ls_number_parameters 477
_refine_ls_number_reflns 6345
_refine_ls_number_restraints 0
_refine_ls_restrained_S_all 1.113
_refine_ls_R_factor_all 0.0346
_refine_ls_R_factor_gt 0.0297
_refine_ls_shift/su_max 0.001
_refine_ls_shift/su_mean 0.000
_refine_ls_structure_factor_coef Fsqd
_refine_ls_weighting_details 'w=1/[\s^2^(Fo^2^)+(0.0218P)^2^+17.8997P] where P=(Fo^2^+2Fc^2^)/3'
_refine_ls_weighting_scheme calc
_refine_ls_wR_factor_gt 0.0649
_refine_ls_wR_factor_ref 0.0669
_reflns_Friedel_coverage 0.000
_reflns_number_gt 5721
_reflns_number_total 6345
_reflns_threshold_expression 'I > 2\s(I)'
_cod_data_source_file c5dt00356c2.cif
_cod_data_source_block shelx
_cod_depositor_comments 'Adding full bibliography for 7034253--7034258.cif.'
_cod_original_cell_volume 7205.3(14)
_cod_database_code 7034254
_shelx_space_group_comment
;
The symmetry employed for this shelxl refinement is uniquely defined
by the following loop, which should always be used as a source of
symmetry information in preference to the above space-group names.
They are only intended as comments.
;
_shelxl_version_number 2014-3

loop_
_space_group_symop_operation_xyz
'x, y, z'
'-x, y, -z+1/2'
'x+1/2, y+1/2, z'
'-x+1/2, y+1/2, -z+1/2'
'-x, -y, -z'
'x, -y, z-1/2'
'-x+1/2, -y+1/2, -z'
'x+1/2, -y+1/2, z-1/2'

loop_
_atom_site_label
_atom_site_type_symbol
_atom_site_fract_x
_atom_site_fract_y
_atom_site_fract_z
_atom_site_U_iso_or_equiv
_atom_site_adp_type
_atom_site_occupancy
_atom_site_site_symmetry_order
_atom_site_calc_flag
_atom_site_refinement_flags_posn
_atom_site_refinement_flags_adp
_atom_site_disorder_assembly
_atom_site_disorder_group
Ni1 Ni 0.23849(2) 0.34594(2) 0.16646(2) 0.02019(9) Uani 1 1 d . . . .
Ni2 Ni 0.08321(2) 0.37920(2) 0.15900(2) 0.02354(9) Uani 1 1 d . . . .
Br1A Br 0.32287(2) 0.36320(2) 0.47052(2) 0.04029(9) Uani 1 1 d . . . .
Br2A Br 0.02473(2) 0.03435(2) -0.06245(2) 0.05347(12) Uani 1 1 d . . . .
C1A C 0.09483(15) 0.4010(2) 0.27083(12) 0.0279(6) Uani 1 1 d . . . .
H1A H 0.0723 0.4023 0.2933 0.033 Uiso 1 1 calc R U . .
C2A C 0.17238(14) 0.38334(18) 0.29974(11) 0.0214(6) Uani 1 1 d . . . .
C3A C 0.21614(14) 0.37809(17) 0.27264(11) 0.0197(5) Uani 1 1 d . . . .
C4A C 0.29274(14) 0.38294(17) 0.30751(11) 0.0214(6) Uani 1 1 d . . . .
C5A C 0.32185(14) 0.37829(18) 0.36517(11) 0.0241(6) Uani 1 1 d . . . .
H5A H 0.3719 0.3780 0.3875 0.029 Uiso 1 1 calc R U . .
C6A C 0.27775(15) 0.37397(18) 0.39084(11) 0.0246(6) Uani 1 1 d . . . .
C7A C 0.20450(15) 0.37928(18) 0.35908(11) 0.0252(6) Uani 1 1 d . . . .
H7A H 0.1754 0.3803 0.3765 0.030 Uiso 1 1 calc R U . .
C8A C 0.34206(14) 0.4046(2) 0.28275(11) 0.0259(6) Uani 1 1 d . . . .
H8AA H 0.3295 0.4656 0.2659 0.031 Uiso 1 1 calc R U . .
H8AB H 0.3912 0.4080 0.3135 0.031 Uiso 1 1 calc R U . .
C9A C 0.39902(15) 0.3709(2) 0.22672(13) 0.0387(8) Uani 1 1 d . . . .
H9AA H 0.3892 0.4331 0.2127 0.058 Uiso 1 1 calc R U . .
H9AB H 0.4002 0.3311 0.1987 0.058 Uiso 1 1 calc R U . .
H9AC H 0.4450 0.3687 0.2603 0.058 Uiso 1 1 calc R U . .
C10A C 0.35522(15) 0.2421(2) 0.26105(12) 0.0317(7) Uani 1 1 d . . . .
H10A H 0.3762 0.2424 0.3018 0.038 Uiso 1 1 calc R U . .
H10B H 0.3897 0.2133 0.2514 0.038 Uiso 1 1 calc R U . .
C11A C 0.28532(16) 0.1863(2) 0.23570(12) 0.0307(7) Uani 1 1 d . . . .
H11A H 0.2964 0.1213 0.2445 0.037 Uiso 1 1 calc R U . .
H11B H 0.2551 0.2062 0.2519 0.037 Uiso 1 1 calc R U . .
C12A C 0.28589(16) 0.1542(2) 0.14768(13) 0.0327(7) Uani 1 1 d . . . .
H12A H 0.3316 0.1847 0.1599 0.049 Uiso 1 1 calc R U . .
H12B H 0.2579 0.1587 0.1074 0.049 Uiso 1 1 calc R U . .
H12C H 0.2940 0.0903 0.1585 0.049 Uiso 1 1 calc R U . .
C13A C 0.17305(15) 0.15661(19) 0.15043(12) 0.0290(6) Uani 1 1 d . . . .
H13A H 0.1492 0.1785 0.1715 0.035 Uiso 1 1 calc R U . .
H13B H 0.1781 0.0901 0.1550 0.035 Uiso 1 1 calc R U . .
C14A C 0.12606(15) 0.17897(19) 0.08871(12) 0.0271(6) Uani 1 1 d . . . .
C15A C 0.10391(14) 0.27187(18) 0.07272(11) 0.0230(6) Uani 1 1 d . . . .
C16A C 0.05225(15) 0.28872(19) 0.01628(11) 0.0258(6) Uani 1 1 d . . . .
C17A C 0.02760(15) 0.2175(2) -0.02366(12) 0.0300(7) Uani 1 1 d . . . .
H17A H -0.0067 0.2296 -0.0608 0.036 Uiso 1 1 calc R U . .
C18A C 0.05415(16) 0.1307(2) -0.00779(13) 0.0334(7) Uani 1 1 d . . . .
C19A C 0.10232(15) 0.1106(2) 0.04836(13) 0.0338(7) Uani 1 1 d . . . .
H19A H 0.1186 0.0503 0.0587 0.041 Uiso 1 1 calc R U . .
C20A C 0.02300(16) 0.3815(2) -0.00202(12) 0.0309(7) Uani 1 1 d . . . .
H20A H 0.0436 0.4305 0.0229 0.037 Uiso 1 1 calc R U . .
N1A N 0.34163(12) 0.33974(17) 0.23974(10) 0.0267(5) Uani 1 1 d . . . .
N2A N 0.24611(11) 0.19899(15) 0.17416(9) 0.0232(5) Uani 1 1 d . . . .
O1A O 0.05543(10) 0.41438(14) 0.22017(8) 0.0302(5) Uani 1 1 d . . . .
O2A O 0.18903(9) 0.36947(13) 0.21819(7) 0.0223(4) Uani 1 1 d . . . .
O3A O 0.12955(9) 0.33995(12) 0.11002(7) 0.0213(4) Uani 1 1 d . . . .
O4A O -0.02741(12) 0.39747(15) -0.04869(9) 0.0427(6) Uani 1 1 d . . . .
C1B C 0.2557(2) 0.6375(2) 0.13576(15) 0.0458(9) Uani 1 1 d . . . .
H1BA H 0.2082 0.6559 0.1288 0.069 Uiso 1 1 calc R U . .
H1BB H 0.2671 0.6671 0.1091 0.069 Uiso 1 1 calc R U . .
H1BC H 0.2906 0.6553 0.1732 0.069 Uiso 1 1 calc R U . .
C2B C 0.25771(15) 0.53407(19) 0.12980(12) 0.0271(6) Uani 1 1 d . . . .
C3B C 0.27475(16) 0.4979(2) 0.09014(12) 0.0293(6) Uani 1 1 d . . . .
H3B H 0.2865 0.5396 0.0695 0.035 Uiso 1 1 calc R U . .
C4B C 0.27584(14) 0.4033(2) 0.07842(12) 0.0269(6) Uani 1 1 d . . . .
C5B C 0.2874(2) 0.3761(2) 0.02925(14) 0.0454(9) Uani 1 1 d . . . .
H5BA H 0.3278 0.3345 0.0419 0.068 Uiso 1 1 calc R U . .
H5BB H 0.2972 0.4304 0.0135 0.068 Uiso 1 1 calc R U . .
H5BC H 0.2447 0.3463 0.0010 0.068 Uiso 1 1 calc R U . .
O1B O 0.24168(10) 0.48656(13) 0.16259(8) 0.0254(4) Uani 1 1 d . . . .
O2B O 0.26740(10) 0.33762(13) 0.10541(8) 0.0272(4) Uani 1 1 d . . . .
C1C C -0.13599(17) 0.3806(3) 0.02708(13) 0.0461(9) Uani 1 1 d . . . .
H1CA H -0.1470 0.4420 0.0342 0.069 Uiso 1 1 calc R U . .
H1CB H -0.1757 0.3402 0.0200 0.069 Uiso 1 1 calc R U . .
H1CC H -0.1281 0.3812 -0.0052 0.069 Uiso 1 1 calc R U . .
C2C C -0.06801(16) 0.3463(2) 0.07814(12) 0.0330(7) Uani 1 1 d . . . .
C3C C -0.06885(17) 0.2619(2) 0.10230(13) 0.0366(7) Uani 1 1 d . . . .
H3C H -0.1130 0.2312 0.0879 0.044 Uiso 1 1 calc R U . .
C4C C -0.00894(17) 0.2187(2) 0.14656(12) 0.0326(7) Uani 1 1 d . . . .
C5C C -0.0194(2) 0.1271(2) 0.16782(15) 0.0521(10) Uani 1 1 d . . . .
H5CA H 0.0220 0.0886 0.1771 0.078 Uiso 1 1 calc R U . .
H5CB H -0.0620 0.0977 0.1391 0.078 Uiso 1 1 calc R U . .
H5CC H -0.0250 0.1365 0.2008 0.078 Uiso 1 1 calc R U . .
O1C O -0.01441(10) 0.40093(14) 0.09489(8) 0.0317(5) Uani 1 1 d . . . .
O2C O 0.05491(10) 0.25138(14) 0.17106(8) 0.0321(5) Uani 1 1 d . . . .
O1W O 0.10760(12) 0.51730(14) 0.15246(9) 0.0273(4) Uani 1 1 d . . . .
C1E C -0.0608(3) 0.5939(4) 0.1280(3) 0.0747(13) Uani 1 1 d . . . .
H1EA H -0.0706 0.5677 0.0846 0.112 Uiso 0.48(8) 1 d R U A 1
H1EB H -0.0096 0.6047 0.1390 0.112 Uiso 0.19(9) 1 d R U A 1
H1EC H -0.0624 0.5429 0.1516 0.112 Uiso 0.26(9) 1 d R U A 1
H1ED H -0.0548 0.6460 0.1072 0.112 Uiso 0.43(11) 1 d R U B 2
H1EE H -0.0361 0.5393 0.1236 0.112 Uiso 0.69(9) 1 d R U B 2
H1EF H -0.1127 0.5802 0.1125 0.112 Uiso 0.82(9) 1 d R U B 2
N1E N -0.0366(4) 0.7683(7) 0.1430(3) 0.053(3) Uani 0.433(12) 1 d . . C 1
C2E C -0.0470(4) 0.6896(8) 0.1378(3) 0.043(4) Uani 0.440(17) 1 d . . C 1
N1E' N -0.0093(5) 0.6306(5) 0.2297(5) 0.065(4) Uani 0.487(14) 1 d . . C 2
C2E' C -0.0327(4) 0.6154(5) 0.1822(5) 0.054(5) Uani 0.52(2) 1 d . . C 2
H1WA H 0.149(2) 0.519(2) 0.1564(13) 0.038(10) Uiso 1 1 d . . . .
H1WB H 0.084(3) 0.541(3) 0.121(2) 0.089(17) Uiso 1 1 d . . . .

loop_
_atom_site_aniso_label
_atom_site_aniso_U_11
_atom_site_aniso_U_22
_atom_site_aniso_U_33
_atom_site_aniso_U_23
_atom_site_aniso_U_13
_atom_site_aniso_U_12
Ni1 0.01786(17) 0.02169(18) 0.02093(18) 0.00212(14) 0.00914(14) 0.00326(13)
Ni2 0.01730(17) 0.0289(2) 0.02165(18) 0.00173(14) 0.00699(14) 0.00421(14)
Br1A 0.04465(19) 0.0505(2) 0.01884(15) -0.00024(13) 0.00947(13) -0.00488(15)
Br2A 0.03736(19) 0.0409(2) 0.0506(2) -0.02308(16) -0.00473(16) 0.00721(15)
C1A 0.0251(14) 0.0324(16) 0.0308(16) -0.0021(13) 0.0170(13) 0.0017(12)
C2A 0.0229(13) 0.0175(13) 0.0242(14) 0.0014(11) 0.0114(11) 0.0014(11)
C3A 0.0200(13) 0.0155(13) 0.0216(14) 0.0025(10) 0.0083(11) 0.0029(10)
C4A 0.0213(13) 0.0170(13) 0.0229(14) 0.0010(11) 0.0079(11) 0.0006(11)
C5A 0.0219(14) 0.0187(13) 0.0244(14) -0.0012(11) 0.0051(11) 0.0001(11)
C6A 0.0319(15) 0.0198(14) 0.0164(13) -0.0004(11) 0.0067(12) -0.0007(12)
C7A 0.0325(15) 0.0222(14) 0.0258(14) -0.0012(11) 0.0180(13) 0.0001(12)
C8A 0.0185(13) 0.0317(16) 0.0237(14) -0.0010(12) 0.0069(11) -0.0030(12)
C9A 0.0202(15) 0.060(2) 0.0374(18) 0.0045(16) 0.0150(13) 0.0017(14)
C10A 0.0233(14) 0.0382(17) 0.0284(16) 0.0038(13) 0.0080(12) 0.0128(13)
C11A 0.0315(16) 0.0294(16) 0.0278(16) 0.0069(12) 0.0113(13) 0.0111(13)
C12A 0.0327(16) 0.0303(16) 0.0346(17) 0.0010(13) 0.0156(14) 0.0084(13)
C13A 0.0281(15) 0.0219(14) 0.0351(16) 0.0064(12) 0.0136(13) 0.0037(12)
C14A 0.0226(14) 0.0235(15) 0.0300(16) 0.0028(12) 0.0082(12) 0.0022(11)
C15A 0.0214(13) 0.0223(14) 0.0248(14) -0.0009(11) 0.0105(11) -0.0005(11)
C16A 0.0237(14) 0.0256(15) 0.0256(15) -0.0001(12) 0.0096(12) 0.0048(12)
C17A 0.0211(14) 0.0347(17) 0.0255(15) -0.0036(13) 0.0040(12) 0.0044(12)
C18A 0.0261(15) 0.0280(16) 0.0355(17) -0.0107(13) 0.0059(13) 0.0005(12)
C19A 0.0269(15) 0.0224(15) 0.0421(18) -0.0019(13) 0.0081(14) 0.0029(12)
C20A 0.0331(16) 0.0306(16) 0.0278(16) 0.0027(13) 0.0135(13) 0.0046(13)
N1A 0.0180(11) 0.0353(14) 0.0272(13) 0.0016(10) 0.0112(10) 0.0029(10)
N2A 0.0192(11) 0.0256(12) 0.0235(12) 0.0042(10) 0.0091(10) 0.0067(9)
O1A 0.0219(10) 0.0421(12) 0.0263(11) 0.0021(9) 0.0112(9) 0.0066(9)
O2A 0.0175(9) 0.0306(10) 0.0180(9) 0.0016(8) 0.0077(8) 0.0034(8)
O3A 0.0225(9) 0.0203(9) 0.0205(9) 0.0002(8) 0.0097(8) 0.0033(8)
O4A 0.0434(13) 0.0392(13) 0.0300(12) 0.0090(10) 0.0047(10) 0.0129(10)
C1B 0.073(3) 0.0250(17) 0.050(2) -0.0028(15) 0.038(2) -0.0043(16)
C2B 0.0263(15) 0.0238(15) 0.0292(15) -0.0002(12) 0.0116(12) -0.0023(12)
C3B 0.0349(16) 0.0260(15) 0.0313(16) 0.0039(12) 0.0193(13) -0.0030(13)
C4B 0.0230(14) 0.0318(16) 0.0287(15) 0.0001(12) 0.0144(12) -0.0004(12)
C5B 0.072(2) 0.0392(19) 0.045(2) -0.0015(16) 0.0443(19) -0.0023(17)
O1B 0.0267(10) 0.0246(10) 0.0259(10) 0.0012(8) 0.0135(8) 0.0004(8)
O2B 0.0320(11) 0.0243(10) 0.0307(11) 0.0022(8) 0.0194(9) 0.0026(8)
C1C 0.0261(17) 0.063(2) 0.0334(18) -0.0026(16) 0.0015(14) 0.0018(16)
C2C 0.0240(15) 0.0476(19) 0.0246(15) -0.0089(14) 0.0094(12) 0.0012(14)
C3C 0.0283(16) 0.048(2) 0.0305(17) -0.0093(14) 0.0118(13) -0.0109(14)
C4C 0.0365(17) 0.0383(17) 0.0282(16) -0.0074(13) 0.0196(14) -0.0035(14)
C5C 0.067(2) 0.045(2) 0.041(2) -0.0069(16) 0.0233(19) -0.0199(18)
O1C 0.0209(10) 0.0377(12) 0.0293(11) 0.0020(9) 0.0062(9) 0.0044(9)
O2C 0.0260(11) 0.0359(12) 0.0350(11) 0.0032(9) 0.0152(9) 0.0019(9)
O1W 0.0251(11) 0.0269(11) 0.0264(12) 0.0022(9) 0.0093(9) 0.0070(9)
C1E 0.079(4) 0.068(3) 0.093(4) -0.015(3) 0.054(3) 0.014(3)
N1E 0.052(5) 0.063(7) 0.043(4) 0.002(4) 0.022(4) 0.009(4)
C2E 0.032(4) 0.062(9) 0.038(5) 0.000(4) 0.017(4) 0.007(4)
N1E' 0.050(5) 0.076(5) 0.072(10) -0.017(4) 0.032(6) 0.000(4)
C2E' 0.042(5) 0.047(5) 0.089(12) -0.006(5) 0.043(6) -0.001(3)

loop_
_atom_type_symbol
_atom_type_description
_atom_type_scat_dispersion_real
_atom_type_scat_dispersion_imag
_atom_type_scat_source
C C 0.0033 0.0016 'International Tables Vol C Tables 4.2.6.8 and 6.1.1.4'
H H 0.0000 0.0000 'International Tables Vol C Tables 4.2.6.8 and 6.1.1.4'
Br Br -0.2901 2.4595 'International Tables Vol C Tables 4.2.6.8 and 6.1.1.4'
N N 0.0061 0.0033 'International Tables Vol C Tables 4.2.6.8 and 6.1.1.4'
Ni Ni 0.3393 1.1124 'International Tables Vol C Tables 4.2.6.8 and 6.1.1.4'
O O 0.0106 0.0060 'International Tables Vol C Tables 4.2.6.8 and 6.1.1.4'

loop_
_geom_angle_atom_site_label_1
_geom_angle_atom_site_label_2
_geom_angle_atom_site_label_3
_geom_angle
_geom_angle_site_symmetry_1
O2B Ni1 O1B 89.31(7) .
O2B Ni1 O3A 93.01(7) .
O1B Ni1 O3A 93.21(7) .
O2B Ni1 O2A 168.17(7) .
O1B Ni1 O2A 84.94(7) .
O3A Ni1 O2A 77.03(7) .
O2B Ni1 N1A 100.90(8) .
O1B Ni1 N1A 92.63(8) .
O3A Ni1 N1A 164.97(8) .
O2A Ni1 N1A 89.71(8) .
O2B Ni1 N2A 88.99(8) .
O1B Ni1 N2A 174.56(8) .
O3A Ni1 N2A 92.04(8) .
O2A Ni1 N2A 97.64(8) .
N1A Ni1 N2A 82.62(9) .
O1C Ni2 O2C 91.43(8) .
O1C Ni2 O2A 171.12(8) .
O2C Ni2 O2A 96.04(8) .
O1C Ni2 O3A 95.23(8) .
O2C Ni2 O3A 96.65(8) .
O2A Ni2 O3A 79.18(7) .
O1C Ni2 O1A 95.27(8) .
O2C Ni2 O1A 83.12(8) .
O2A Ni2 O1A 90.40(7) .
O3A Ni2 O1A 169.51(7) .
O1C Ni2 O1W 88.14(9) .
O2C Ni2 O1W 173.33(8) .
O2A Ni2 O1W 84.99(8) .
O3A Ni2 O1W 90.02(8) .
O1A Ni2 O1W 90.29(8) .
O1A C1A C2A 127.8(3) .
C7A C2A C3A 120.2(2) .
C7A C2A C1A 115.1(2) .
C3A C2A C1A 124.4(2) .
O2A C3A C2A 122.8(2) .
O2A C3A C4A 119.9(2) .
C2A C3A C4A 117.3(2) .
C5A C4A C3A 119.9(2) .
C5A C4A C8A 118.8(2) .
C3A C4A C8A 120.9(2) .
C4A C5A C6A 121.3(2) .
C7A C6A C5A 120.1(2) .
C7A C6A Br1A 121.6(2) .
C5A C6A Br1A 118.3(2) .
C6A C7A C2A 120.3(3) .
N1A C8A C4A 117.6(2) .
N1A C10A C11A 111.1(2) .
N2A C11A C10A 110.1(2) .
N2A C13A C14A 112.7(2) .
C19A C14A C15A 119.8(3) .
C19A C14A C13A 121.2(3) .
C15A C14A C13A 119.0(2) .
O3A C15A C16A 121.2(2) .
O3A C15A C14A 121.1(2) .
C16A C15A C14A 117.7(2) .
C17A C16A C15A 121.2(3) .
C17A C16A C20A 118.3(3) .
C15A C16A C20A 120.5(3) .
C18A C17A C16A 119.5(3) .
C17A C18A C19A 120.8(3) .
C17A C18A Br2A 119.9(2) .
C19A C18A Br2A 119.3(2) .
C14A C19A C18A 120.8(3) .
O4A C20A C16A 122.7(3) .
C9A N1A C8A 106.8(2) .
C9A N1A C10A 110.5(2) .
C8A N1A C10A 111.4(2) .
C9A N1A Ni1 110.51(18) .
C8A N1A Ni1 108.91(16) .
C10A N1A Ni1 108.65(17) .
C11A N2A C12A 110.4(2) .
C11A N2A C13A 110.1(2) .
C12A N2A C13A 108.3(2) .
C11A N2A Ni1 102.11(17) .
C12A N2A Ni1 114.96(17) .
C13A N2A Ni1 110.80(16) .
C1A O1A Ni2 123.69(18) .
C3A O2A Ni2 127.38(16) .
C3A O2A Ni1 131.82(16) .
Ni2 O2A Ni1 100.79(7) .
C15A O3A Ni2 123.18(16) .
C15A O3A Ni1 119.99(15) .
Ni2 O3A Ni1 102.16(8) .
O1B C2B C3B 125.4(3) .
O1B C2B C1B 115.3(3) .
C3B C2B C1B 119.3(3) .
C2B C3B C4B 125.4(3) .
O2B C4B C3B 125.6(3) .
O2B C4B C5B 115.9(3) .
C3B C4B C5B 118.5(3) .
C2B O1B Ni1 126.47(18) .
C4B O2B Ni1 127.46(18) .
O1C C2C C3C 126.0(3) .
O1C C2C C1C 114.2(3) .
C3C C2C C1C 119.8(3) .
C2C C3C C4C 125.8(3) .
O2C C4C C3C 125.1(3) .
O2C C4C C5C 116.1(3) .
C3C C4C C5C 118.9(3) .
C2C O1C Ni2 125.86(19) .
C4C O2C Ni2 125.16(19) .
N1E C2E C1E 176.6(8) .
N1E' N1E' C2E' 168.9(6) 2
N1E' C2E' C1E 177.1(9) .

loop_
_geom_bond_atom_site_label_1
_geom_bond_atom_site_label_2
_geom_bond_distance
_geom_bond_site_symmetry_2
Ni1 O2B 2.0108(19) .
Ni1 O1B 2.0400(19) .
Ni1 O3A 2.0599(18) .
Ni1 O2A 2.1251(17) .
Ni1 N1A 2.129(2) .
Ni1 N2A 2.135(2) .
Ni2 O1C 1.9796(19) .
Ni2 O2C 2.016(2) .
Ni2 O2A 2.0323(17) .
Ni2 O3A 2.0576(18) .
Ni2 O1A 2.0578(19) .
Ni2 O1W 2.091(2) .
Br1A C6A 1.899(3) .
Br2A C18A 1.906(3) .
C1A O1A 1.231(3) .
C1A C2A 1.454(4) .
C2A C7A 1.413(4) .
C2A C3A 1.421(4) .
C3A O2A 1.305(3) .
C3A C4A 1.427(4) .
C4A C5A 1.376(4) .
C4A C8A 1.507(4) .
C5A C6A 1.396(4) .
C6A C7A 1.360(4) .
C8A N1A 1.489(4) .
C9A N1A 1.476(4) .
C10A N1A 1.500(4) .
C10A C11A 1.523(4) .
C11A N2A 1.473(3) .
C12A N2A 1.481(4) .
C13A N2A 1.484(3) .
C13A C14A 1.513(4) .
C14A C19A 1.377(4) .
C14A C15A 1.421(4) .
C15A O3A 1.326(3) .
C15A C16A 1.409(4) .
C16A C17A 1.400(4) .
C16A C20A 1.461(4) .
C17A C18A 1.359(4) .
C18A C19A 1.395(4) .
C20A O4A 1.221(3) .
C1B C2B 1.507(4) .
C2B O1B 1.285(3) .
C2B C3B 1.382(4) .
C3B C4B 1.408(4) .
C4B O2B 1.259(3) .
C4B C5B 1.510(4) .
C1C C2C 1.521(4) .
C2C O1C 1.269(4) .
C2C C3C 1.388(5) .
C3C C4C 1.403(4) .
C4C O2C 1.270(4) .
C4C C5C 1.502(4) .
C1E C2E' 1.326(14) .
C1E C2E 1.413(12) .
N1E C2E 1.155(11) .
N1E' N1E' 0.97(2) 2
N1E' C2E' 1.157(10) .
